data_1512741
loop_
_publ_author_name
'Lakshmi Kanta Das'
'Michael G.B. Drew'
'Ashutosh Ghosh'

_publ_section_title
;
 Hetero-metallic trinuclear nickel(II)-cadmium(II) complexes of a
 salicylaldimine ligand with thiocyanate, cyanate and azide ions:
 Isolation of a pair of polymorphs with thiocyanate ion
;
_journal_name_full
;
Inorganica Chimica Acta
;
_journal_page_first 247
_journal_page_last 254
_journal_volume 393
_journal_year 2012
_chemical_formula_sum 'C36 H32 Cd N6 Ni2 O4 S2'
_chemical_formula_weight 906.62
_space_group_IT_number 14
_symmetry_cell_setting monoclinic
_symmetry_space_group_name_Hall '-P 2yn'
_symmetry_space_group_name_H-M 'P 1 21/n 1'
_atom_sites_solution_hydrogens geom
_atom_sites_solution_primary direct
_atom_sites_solution_secondary difmap
_cell_angle_alpha 90.00
_cell_angle_beta 90.517(2)
_cell_angle_gamma 90.00
_cell_formula_units_Z 4
_cell_length_a 11.0391(3)
_cell_length_b 16.4365(4)
_cell_length_c 19.2764(5)
_cell_measurement_reflns_used 30128
_cell_measurement_temperature 150(2)
_cell_measurement_theta_max 61.85
_cell_measurement_theta_min 3.53
_cell_volume 3497.45(16)
_computing_cell_refinement 'Crysalis, Oxford Diffraction'
_computing_data_collection 'Crysalis, Oxford Diffraction'
_computing_data_reduction 'Crysalis, Oxford Diffraction'
_computing_molecular_graphics PLATON(Spek,2004)
_computing_structure_refinement 'SHELXL-97 (Sheldrick, 1997)'
_computing_structure_solution 'SHELXS-97 (Sheldrick, 1997)'
_diffrn_ambient_temperature 150(2)
_diffrn_measured_fraction_theta_full 0.928
_diffrn_measured_fraction_theta_max 0.928
_diffrn_measurement_device 'Oxford Diffaction X-Calibur System'
_diffrn_measurement_method '321 frames, counting time 10 s.'
_diffrn_radiation_monochromator graphite
_diffrn_radiation_source 'fine-focus sealed tube'
_diffrn_radiation_type CuK\a
_diffrn_radiation_wavelength 1.54184
_diffrn_reflns_av_R_equivalents 0.1373
_diffrn_reflns_av_sigmaI/netI 0.0649
_diffrn_reflns_limit_h_max 12
_diffrn_reflns_limit_h_min -12
_diffrn_reflns_limit_k_max 9
_diffrn_reflns_limit_k_min -18
_diffrn_reflns_limit_l_max 21
_diffrn_reflns_limit_l_min -22
_diffrn_reflns_number 30128
_diffrn_reflns_theta_full 61.85
_diffrn_reflns_theta_max 61.85
_diffrn_reflns_theta_min 3.53
_exptl_absorpt_coefficient_mu 7.602
_exptl_absorpt_correction_T_max 1.000
_exptl_absorpt_correction_T_min 0.781
_exptl_absorpt_correction_type empirical
_exptl_absorpt_process_details 'ABSPACK, Oxford Diffraction Ltd'
_exptl_crystal_colour Orange
_exptl_crystal_density_diffrn 1.722
_exptl_crystal_density_method 'not measured'
_exptl_crystal_description Rectangular
_exptl_crystal_F_000 1832
_exptl_crystal_size_max 0.19
_exptl_crystal_size_mid 0.17
_exptl_crystal_size_min 0.16
_refine_diff_density_max 3.093
_refine_diff_density_min -2.201
_refine_diff_density_rms 0.252
_refine_ls_extinction_method none
_refine_ls_goodness_of_fit_ref 1.058
_refine_ls_hydrogen_treatment constr
_refine_ls_matrix_type full
_refine_ls_number_parameters 460
_refine_ls_number_reflns 5095
_refine_ls_number_restraints 0
_refine_ls_restrained_S_all 1.058
_refine_ls_R_factor_all 0.0985
_refine_ls_R_factor_gt 0.0900
_refine_ls_shift/su_max 0.000
_refine_ls_shift/su_mean 0.000
_refine_ls_structure_factor_coef Fsqd
_refine_ls_weighting_details
;
  w=1/[\s^2^(Fo^2^)+(0.1573P)^2^+45.0367P] where P=(Fo^2^+2Fc^2^)/3 
;
_refine_ls_weighting_scheme calc
_refine_ls_wR_factor_gt 0.2412
_refine_ls_wR_factor_ref 0.2526
_reflns_number_gt 4535
_reflns_number_total 5095
_reflns_threshold_expression >2sigma(I)
_cod_data_source_file ICA-2013-394-247-254-2.cif
_cod_data_source_block 1B
_cod_original_sg_symbol_H-M P21/n
_cod_database_code 1512741

loop_
_symmetry_equiv_pos_as_xyz
'x, y, z'
'-x+1/2, y+1/2, -z+1/2'
'-x, -y, -z'
'x-1/2, -y-1/2, z-1/2'

loop_
_atom_site_label
_atom_site_type_symbol
_atom_site_fract_x
_atom_site_fract_y
_atom_site_fract_z
_atom_site_U_iso_or_equiv
_atom_site_adp_type
_atom_site_occupancy
_atom_site_symmetry_multiplicity
_atom_site_calc_flag
_atom_site_refinement_flags
Cd1 Cd 0.65453(6) 0.74242(4) 0.02361(3) 0.0202(3) Uani 1 1 d .
Ni3 Ni 0.37846(14) 0.65945(10) 0.01370(8) 0.0212(5) Uani 1 1 d .
Ni2 Ni 0.49300(14) 0.90824(9) 0.04378(8) 0.0195(4) Uani 1 1 d .
N2 N 0.7653(8) 0.6750(5) 0.1027(5) 0.029(2) Uani 1 1 d .
C2 C 0.8514(10) 0.6444(7) 0.1256(5) 0.029(3) Uani 1 1 d .
S2 S 0.9724(2) 0.59924(18) 0.15670(15) 0.0335(7) Uani 1 1 d .
N1 N 0.8058(9) 0.7651(6) -0.0510(5) 0.032(2) Uani 1 1 d .
C1 C 0.8699(10) 0.8101(7) -0.0736(6) 0.029(3) Uani 1 1 d .
S1 S 0.9645(2) 0.87539(18) -0.10776(17) 0.0377(7) Uani 1 1 d .
O41 O 0.4675(6) 0.7242(4) 0.0758(4) 0.0236(15) Uani 1 1 d .
C42 C 0.4321(10) 0.7447(6) 0.1388(5) 0.022(2) Uani 1 1 d .
C43 C 0.5189(11) 0.7665(6) 0.1883(6) 0.027(2) Uani 1 1 d .
H43 H 0.6005 0.7658 0.1768 0.032 Uiso 1 1 calc R
C44 C 0.4848(12) 0.7893(7) 0.2552(5) 0.037(3) Uani 1 1 d .
H44 H 0.5441 0.8016 0.2881 0.044 Uiso 1 1 calc R
C45 C 0.3623(13) 0.7940(8) 0.2732(6) 0.044(3) Uani 1 1 d .
H45 H 0.3393 0.8107 0.3172 0.053 Uiso 1 1 calc R
C46 C 0.2764(12) 0.7729(7) 0.2234(7) 0.041(3) Uani 1 1 d .
H46 H 0.1947 0.7762 0.2345 0.049 Uiso 1 1 calc R
C47 C 0.3089(11) 0.7470(6) 0.1574(6) 0.027(3) Uani 1 1 d .
C48 C 0.2161(9) 0.7316(6) 0.1069(6) 0.027(2) Uani 1 1 d .
H48 H 0.1373 0.7438 0.1201 0.032 Uiso 1 1 calc R
N49 N 0.2291(7) 0.7026(5) 0.0450(5) 0.026(2) Uani 1 1 d .
C50 C 0.1189(10) 0.7080(8) 0.0002(7) 0.042(3) Uani 1 1 d .
H50A H 0.0480 0.7040 0.0293 0.051 Uiso 1 1 calc R
H50B H 0.1173 0.7610 -0.0219 0.051 Uiso 1 1 calc R
C51 C 0.1110(10) 0.6446(9) -0.0541(7) 0.045(3) Uani 1 1 d .
H51A H 0.1497 0.6643 -0.0958 0.054 Uiso 1 1 calc R
H51B H 0.0264 0.6343 -0.0651 0.054 Uiso 1 1 calc R
C52 C 0.1717(10) 0.5644(7) -0.0312(7) 0.039(3) Uani 1 1 d .
H52A H 0.1506 0.5517 0.0163 0.047 Uiso 1 1 calc R
H52B H 0.1451 0.5200 -0.0608 0.047 Uiso 1 1 calc R
N53 N 0.3041(8) 0.5762(5) -0.0371(4) 0.025(2) Uani 1 1 d .
C54 C 0.3615(10) 0.5250(6) -0.0767(6) 0.030(3) Uani 1 1 d .
H54 H 0.3151 0.4838 -0.0968 0.036 Uiso 1 1 calc R
C55 C 0.4869(10) 0.5250(6) -0.0926(5) 0.026(2) Uani 1 1 d .
C56 C 0.5302(11) 0.4643(6) -0.1384(5) 0.032(3) Uani 1 1 d .
H56 H 0.4772 0.4244 -0.1546 0.038 Uiso 1 1 calc R
C57 C 0.6472(12) 0.4631(7) -0.1590(6) 0.038(3) Uani 1 1 d .
H57 H 0.6734 0.4235 -0.1898 0.045 Uiso 1 1 calc R
C58 C 0.7274(12) 0.5208(7) -0.1341(6) 0.037(3) Uani 1 1 d .
H58 H 0.8072 0.5208 -0.1492 0.044 Uiso 1 1 calc R
C59 C 0.6898(10) 0.5789(6) -0.0868(6) 0.028(2) Uani 1 1 d .
H59 H 0.7456 0.6160 -0.0690 0.034 Uiso 1 1 calc R
C60 C 0.5692(10) 0.5825(6) -0.0655(5) 0.025(2) Uani 1 1 d .
O61 O 0.5346(6) 0.6384(4) -0.0194(4) 0.0235(15) Uani 1 1 d .
O11 O 0.6499(6) 0.8727(4) 0.0679(4) 0.0262(16) Uani 1 1 d .
C12 C 0.7306(9) 0.9028(5) 0.1104(6) 0.022(2) Uani 1 1 d .
C13 C 0.8518(9) 0.8777(6) 0.1078(5) 0.025(2) Uani 1 1 d .
H13 H 0.8756 0.8401 0.0745 0.031 Uiso 1 1 calc R
C14 C 0.9359(10) 0.9084(7) 0.1542(6) 0.033(3) Uani 1 1 d .
H14 H 1.0161 0.8914 0.1515 0.039 Uiso 1 1 calc R
C15 C 0.9035(10) 0.9642(7) 0.2049(6) 0.035(3) Uani 1 1 d .
H15 H 0.9613 0.9843 0.2358 0.041 Uiso 1 1 calc R
C16 C 0.7861(10) 0.9891(7) 0.2089(6) 0.033(3) Uani 1 1 d .
H16 H 0.7640 1.0263 0.2429 0.039 Uiso 1 1 calc R
C17 C 0.6978(9) 0.9593(6) 0.1624(5) 0.023(2) Uani 1 1 d .
C18 C 0.5751(9) 0.9870(6) 0.1685(5) 0.026(2) Uani 1 1 d .
H18 H 0.5585 1.0201 0.2064 0.031 Uiso 1 1 calc R
N19 N 0.4825(8) 0.9708(5) 0.1262(4) 0.0230(19) Uani 1 1 d .
C20 C 0.3687(10) 1.0079(7) 0.1539(6) 0.033(3) Uani 1 1 d .
H20A H 0.3684 1.0024 0.2040 0.040 Uiso 1 1 calc R
H20B H 0.3678 1.0655 0.1430 0.040 Uiso 1 1 calc R
C21 C 0.2573(10) 0.9694(7) 0.1248(6) 0.029(2) Uani 1 1 d .
H21A H 0.2583 0.9115 0.1344 0.035 Uiso 1 1 calc R
H21B H 0.1864 0.9927 0.1466 0.035 Uiso 1 1 calc R
C22 C 0.2504(10) 0.9828(7) 0.0485(6) 0.032(3) Uani 1 1 d .
H22A H 0.2711 1.0389 0.0385 0.038 Uiso 1 1 calc R
H22B H 0.1679 0.9737 0.0327 0.038 Uiso 1 1 calc R
N23 N 0.3334(7) 0.9280(5) 0.0098(5) 0.025(2) Uani 1 1 d .
C24 C 0.2874(9) 0.8957(6) -0.0456(5) 0.025(2) Uani 1 1 d .
H24 H 0.2075 0.9098 -0.0555 0.031 Uiso 1 1 calc R
C25 C 0.3431(9) 0.8406(6) -0.0945(5) 0.023(2) Uani 1 1 d .
C26 C 0.2756(10) 0.8127(7) -0.1522(6) 0.032(3) Uani 1 1 d .
H26 H 0.1955 0.8289 -0.1581 0.039 Uiso 1 1 calc R
C27 C 0.3273(10) 0.7620(7) -0.1997(6) 0.031(3) Uani 1 1 d .
H27 H 0.2817 0.7419 -0.2367 0.037 Uiso 1 1 calc R
C28 C 0.4487(10) 0.7404(7) -0.1924(6) 0.031(3) Uani 1 1 d .
H28 H 0.4834 0.7057 -0.2247 0.037 Uiso 1 1 calc R
C29 C 0.5178(10) 0.7693(7) -0.1387(5) 0.028(2) Uani 1 1 d .
H29 H 0.5995 0.7559 -0.1358 0.033 Uiso 1 1 calc R
C30 C 0.4657(9) 0.8194(6) -0.0874(5) 0.024(2) Uani 1 1 d .
O31 O 0.5316(6) 0.8428(4) -0.0329(3) 0.0216(15) Uani 1 1 d .

loop_
_atom_site_aniso_label
_atom_site_aniso_U_11
_atom_site_aniso_U_22
_atom_site_aniso_U_33
_atom_site_aniso_U_23
_atom_site_aniso_U_13
_atom_site_aniso_U_12
Cd1 0.0165(5) 0.0175(5) 0.0267(5) -0.0026(3) -0.0041(3) 0.0008(2)
Ni3 0.0166(9) 0.0199(10) 0.0271(9) 0.0024(7) -0.0069(7) -0.0018(7)
Ni2 0.0183(9) 0.0135(9) 0.0268(9) -0.0020(6) -0.0030(7) 0.0008(6)
N2 0.030(5) 0.029(5) 0.028(5) 0.006(4) -0.016(4) -0.002(4)
C2 0.039(7) 0.027(6) 0.023(5) -0.001(4) 0.000(5) -0.014(5)
S2 0.0268(14) 0.0329(16) 0.0408(16) 0.0083(12) -0.0063(11) 0.0041(12)
N1 0.026(5) 0.045(6) 0.025(5) -0.006(4) 0.002(4) 0.003(5)
C1 0.018(5) 0.034(7) 0.035(6) -0.017(5) -0.007(5) 0.012(5)
S1 0.0251(14) 0.0279(16) 0.060(2) 0.0069(13) 0.0042(13) 0.0029(12)
O41 0.011(3) 0.031(4) 0.029(4) -0.004(3) -0.002(3) -0.005(3)
C42 0.032(6) 0.015(5) 0.019(5) 0.005(4) -0.002(4) -0.004(4)
C43 0.046(7) 0.004(5) 0.031(6) -0.003(4) -0.001(5) -0.003(4)
C44 0.057(8) 0.040(7) 0.015(5) -0.001(5) -0.008(5) 0.010(6)
C45 0.066(9) 0.039(8) 0.027(6) -0.004(5) 0.002(6) 0.016(6)
C46 0.042(7) 0.025(6) 0.055(8) 0.014(6) 0.020(6) 0.015(5)
C47 0.035(7) 0.011(5) 0.035(6) 0.006(4) 0.005(5) 0.010(4)
C48 0.017(5) 0.019(6) 0.045(7) 0.007(5) 0.004(5) 0.000(4)
N49 0.011(4) 0.026(5) 0.040(5) 0.014(4) -0.004(4) -0.002(3)
C50 0.021(6) 0.044(8) 0.062(8) 0.024(6) -0.010(5) 0.000(5)
C51 0.024(6) 0.063(9) 0.049(8) 0.005(6) -0.009(5) 0.001(6)
C52 0.028(6) 0.036(7) 0.053(8) -0.002(6) -0.009(5) -0.015(5)
N53 0.027(5) 0.018(5) 0.030(5) 0.006(4) -0.006(4) -0.010(4)
C54 0.039(6) 0.012(5) 0.037(6) 0.011(5) -0.015(5) -0.004(5)
C55 0.041(6) 0.014(5) 0.022(5) 0.006(4) -0.009(4) 0.002(4)
C56 0.058(8) 0.012(6) 0.025(6) -0.003(4) -0.005(5) -0.002(5)
C57 0.064(9) 0.022(6) 0.027(6) 0.004(5) 0.001(6) 0.007(6)
C58 0.047(7) 0.028(7) 0.036(6) 0.007(5) 0.007(5) 0.014(6)
C59 0.031(6) 0.021(6) 0.033(6) -0.006(4) 0.001(5) 0.005(4)
C60 0.043(6) 0.014(5) 0.018(5) 0.005(4) -0.005(4) 0.007(4)
O61 0.019(3) 0.023(4) 0.029(4) -0.006(3) -0.003(3) -0.001(3)
O11 0.015(3) 0.032(4) 0.032(4) -0.006(3) -0.005(3) -0.002(3)
C12 0.022(5) 0.003(5) 0.039(6) 0.003(4) -0.006(4) 0.000(4)
C13 0.028(6) 0.020(6) 0.029(6) -0.002(4) -0.004(4) -0.010(4)
C14 0.023(6) 0.022(6) 0.054(8) -0.006(5) -0.006(5) -0.003(4)
C15 0.038(7) 0.034(7) 0.031(6) 0.001(5) -0.014(5) -0.017(5)
C16 0.044(7) 0.026(6) 0.027(6) -0.013(5) -0.009(5) -0.002(5)
C17 0.029(6) 0.007(5) 0.032(6) 0.000(4) 0.002(4) -0.004(4)
C18 0.035(6) 0.019(6) 0.025(5) -0.004(4) -0.008(4) -0.001(5)
N19 0.030(5) 0.004(4) 0.035(5) -0.001(3) 0.007(4) -0.001(3)
C20 0.029(6) 0.033(7) 0.038(6) -0.013(5) 0.005(5) 0.004(5)
C21 0.029(6) 0.020(6) 0.037(6) 0.011(5) -0.001(5) -0.001(4)
C22 0.024(6) 0.031(6) 0.040(6) -0.008(5) 0.000(5) 0.011(5)
N23 0.015(4) 0.018(5) 0.042(6) 0.006(4) -0.002(4) 0.000(3)
C24 0.023(5) 0.028(6) 0.025(6) 0.000(4) -0.012(4) 0.006(4)
C25 0.023(5) 0.023(6) 0.022(5) 0.005(4) -0.007(4) -0.002(4)
C26 0.022(5) 0.037(7) 0.038(6) -0.003(5) -0.006(5) -0.002(5)
C27 0.029(6) 0.036(7) 0.027(6) 0.003(5) -0.009(5) -0.010(5)
C28 0.023(6) 0.035(7) 0.035(7) -0.005(5) 0.002(5) 0.002(5)
C29 0.026(6) 0.039(7) 0.017(5) 0.000(5) -0.004(4) 0.003(5)
C30 0.026(5) 0.013(5) 0.032(6) -0.004(4) -0.002(4) -0.001(4)
O31 0.017(3) 0.029(4) 0.018(3) -0.002(3) -0.008(3) 0.000(3)

loop_
_atom_type_symbol
_atom_type_description
_atom_type_scat_dispersion_real
_atom_type_scat_dispersion_imag
_atom_type_scat_source
C C 0.0181 0.0091 'International Tables Vol C Tables 4.2.6.8 and 6.1.1.4'
H H 0.0000 0.0000 'International Tables Vol C Tables 4.2.6.8 and 6.1.1.4'
O O 0.0492 0.0322 'International Tables Vol C Tables 4.2.6.8 and 6.1.1.4'
N N 0.0311 0.0180 'International Tables Vol C Tables 4.2.6.8 and 6.1.1.4'
S S 0.3331 0.5567 'International Tables Vol C Tables 4.2.6.8 and 6.1.1.4'
Ni Ni -3.0029 0.5091 'International Tables Vol C Tables 4.2.6.8 and 6.1.1.4'
Cd Cd 0.1185 4.6533 'International Tables Vol C Tables 4.2.6.8 and 6.1.1.4'

loop_
_geom_angle_atom_site_label_1
_geom_angle_atom_site_label_2
_geom_angle_atom_site_label_3
_geom_angle
N2 Cd1 N1 96.5(3)
N2 Cd1 O11 102.8(3)
N1 Cd1 O11 95.8(3)
N2 Cd1 O61 100.7(3)
N1 Cd1 O61 108.7(3)
O11 Cd1 O61 143.6(2)
N2 Cd1 O41 97.1(3)
N1 Cd1 O41 165.3(3)
O11 Cd1 O41 86.4(2)
O61 Cd1 O41 63.3(2)
N2 Cd1 O31 162.8(3)
N1 Cd1 O31 90.9(3)
O11 Cd1 O31 60.9(2)
O61 Cd1 O31 91.5(2)
O41 Cd1 O31 77.5(2)
N53 Ni3 O41 167.5(4)
N53 Ni3 O61 95.0(3)
O41 Ni3 O61 81.0(3)
N53 Ni3 N49 93.5(4)
O41 Ni3 N49 92.1(3)
O61 Ni3 N49 168.7(3)
O31 Ni2 O11 78.6(3)
O31 Ni2 N19 169.9(3)
O11 Ni2 N19 91.4(3)
O31 Ni2 N23 92.5(3)
O11 Ni2 N23 170.2(4)
N19 Ni2 N23 97.6(4)
C2 N2 Cd1 156.1(9)
N2 C2 S2 178.6(11)
C1 N1 Cd1 147.0(9)
N1 C1 S1 179.2(11)
C42 O41 Ni3 125.0(6)
C42 O41 Cd1 129.4(6)
Ni3 O41 Cd1 105.1(3)
O41 C42 C43 119.2(10)
O41 C42 C47 122.3(10)
C43 C42 C47 118.5(10)
C42 C43 C44 120.8(11)
C42 C43 H43 119.6
C44 C43 H43 119.6
C43 C44 C45 120.8(11)
C43 C44 H44 119.6
C45 C44 H44 119.6
C46 C45 C44 118.1(11)
C46 C45 H45 121.0
C44 C45 H45 121.0
C45 C46 C47 121.9(11)
C45 C46 H46 119.0
C47 C46 H46 119.0
C46 C47 C42 119.9(11)
C46 C47 C48 119.2(11)
C42 C47 C48 120.5(10)
N49 C48 C47 127.5(10)
N49 C48 H48 116.3
C47 C48 H48 116.3
C48 N49 C50 114.7(9)
C48 N49 Ni3 122.3(7)
C50 N49 Ni3 123.0(8)
C51 C50 N49 114.4(10)
C51 C50 H50A 108.7
N49 C50 H50A 108.7
C51 C50 H50B 108.7
N49 C50 H50B 108.7
H50A C50 H50B 107.6
C50 C51 C52 112.1(10)
C50 C51 H51A 109.2
C52 C51 H51A 109.2
C50 C51 H51B 109.2
C52 C51 H51B 109.2
H51A C51 H51B 107.9
N53 C52 C51 107.1(9)
N53 C52 H52A 110.3
C51 C52 H52A 110.3
N53 C52 H52B 110.3
C51 C52 H52B 110.3
H52A C52 H52B 108.6
C54 N53 C52 116.5(9)
C54 N53 Ni3 124.5(7)
C52 N53 Ni3 119.0(7)
N53 C54 C55 127.3(10)
N53 C54 H54 116.4
C55 C54 H54 116.4
C60 C55 C56 118.9(10)
C60 C55 C54 123.2(10)
C56 C55 C54 118.0(10)
C57 C56 C55 121.3(10)
C57 C56 H56 119.3
C55 C56 H56 119.3
C56 C57 C58 119.9(11)
C56 C57 H57 120.0
C58 C57 H57 120.0
C57 C58 C59 120.4(11)
C57 C58 H58 119.8
C59 C58 H58 119.8
C58 C59 C60 120.9(11)
C58 C59 H59 119.5
C60 C59 H59 119.5
O61 C60 C59 120.2(9)
O61 C60 C55 121.3(10)
C59 C60 C55 118.4(9)
C60 O61 Ni3 128.5(6)
C60 O61 Cd1 125.4(6)
Ni3 O61 Cd1 105.5(3)
C12 O11 Ni2 131.3(6)
C12 O11 Cd1 124.6(6)
Ni2 O11 Cd1 102.7(3)
O11 C12 C13 120.9(9)
O11 C12 C17 121.1(9)
C13 C12 C17 118.0(9)
C14 C13 C12 120.4(10)
C14 C13 H13 119.8
C12 C13 H13 119.8
C13 C14 C15 121.4(10)
C13 C14 H14 119.3
C15 C14 H14 119.3
C16 C15 C14 119.3(10)
C16 C15 H15 120.4
C14 C15 H15 120.4
C15 C16 C17 120.9(10)
C15 C16 H16 119.5
C17 C16 H16 119.5
C16 C17 C12 120.0(9)
C16 C17 C18 119.1(9)
C12 C17 C18 120.9(9)
N19 C18 C17 127.4(9)
N19 C18 H18 116.3
C17 C18 H18 116.3
C18 N19 C20 110.1(8)
C18 N19 Ni2 124.7(7)
C20 N19 Ni2 125.2(7)
C21 C20 N19 112.6(9)
C21 C20 H20A 109.1
N19 C20 H20A 109.1
C21 C20 H20B 109.1
N19 C20 H20B 109.1
H20A C20 H20B 107.8
C22 C21 C20 110.2(9)
C22 C21 H21A 109.6
C20 C21 H21A 109.6
C22 C21 H21B 109.6
C20 C21 H21B 109.6
H21A C21 H21B 108.1
C21 C22 N23 112.3(9)
C21 C22 H22A 109.2
N23 C22 H22A 109.2
C21 C22 H22B 109.2
N23 C22 H22B 109.2
H22A C22 H22B 107.9
C24 N23 C22 115.0(9)
C24 N23 Ni2 124.7(7)
C22 N23 Ni2 120.2(7)
N23 C24 C25 128.9(9)
N23 C24 H24 115.5
C25 C24 H24 115.5
C30 C25 C26 119.9(10)
C30 C25 C24 120.5(9)
C26 C25 C24 119.5(9)
C27 C26 C25 120.4(10)
C27 C26 H26 119.8
C25 C26 H26 119.8
C26 C27 C28 119.7(10)
C26 C27 H27 120.2
C28 C27 H27 120.2
C29 C28 C27 121.2(11)
C29 C28 H28 119.4
C27 C28 H28 119.4
C28 C29 C30 120.3(10)
C28 C29 H29 119.8
C30 C29 H29 119.8
O31 C30 C25 121.7(9)
O31 C30 C29 119.9(9)
C25 C30 C29 118.4(9)
C30 O31 Ni2 131.3(6)
C30 O31 Cd1 117.7(6)
Ni2 O31 Cd1 99.7(3)

loop_
_geom_bond_atom_site_label_1
_geom_bond_atom_site_label_2
_geom_bond_distance
Cd1 N2 2.239(9)
Cd1 N1 2.244(10)
Cd1 O11 2.306(7)
Cd1 O61 2.312(7)
Cd1 O41 2.324(6)
Cd1 O31 2.392(7)
Ni3 N53 1.869(8)
Ni3 O41 1.873(7)
Ni3 O61 1.875(7)
Ni3 N49 1.899(8)
Ni2 O31 1.880(7)
Ni2 O11 1.883(7)
Ni2 N19 1.897(8)
Ni2 N23 1.902(8)
N2 C2 1.159(14)
C2 S2 1.637(12)
N1 C1 1.116(15)
C1 S1 1.639(14)
O41 C42 1.323(13)
C42 C43 1.394(16)
C42 C47 1.411(16)
C43 C44 1.397(15)
C43 H43 0.9300
C44 C45 1.400(18)
C44 H44 0.9300
C45 C46 1.387(19)
C45 H45 0.9300
C46 C47 1.391(18)
C46 H46 0.9300
C47 C48 1.429(17)
C48 N49 1.294(15)
C48 H48 0.9300
N49 C50 1.488(14)
C50 C51 1.478(19)
C50 H50A 0.9700
C50 H50B 0.9700
C51 C52 1.542(18)
C51 H51A 0.9700
C51 H51B 0.9700
C52 N53 1.479(14)
C52 H52A 0.9700
C52 H52B 0.9700
N53 C54 1.304(15)
C54 C55 1.421(16)
C54 H54 0.9300
C55 C60 1.409(15)
C55 C56 1.418(15)
C56 C57 1.355(17)
C56 H56 0.9300
C57 C58 1.381(18)
C57 H57 0.9300
C58 C59 1.386(16)
C58 H58 0.9300
C59 C60 1.398(15)
C59 H59 0.9300
C60 O61 1.337(12)
O11 C12 1.302(12)
C12 C13 1.401(14)
C12 C17 1.415(14)
C13 C14 1.380(15)
C13 H13 0.9300
C14 C15 1.390(16)
C14 H14 0.9300
C15 C16 1.362(17)
C15 H15 0.9300
C16 C17 1.407(15)
C16 H16 0.9300
C17 C18 1.435(15)
C18 N19 1.329(14)
C18 H18 0.9300
N19 C20 1.499(13)
C20 C21 1.489(16)
C20 H20A 0.9700
C20 H20B 0.9700
C21 C22 1.487(16)
C21 H21A 0.9700
C21 H21B 0.9700
C22 N23 1.490(13)
C22 H22A 0.9700
C22 H22B 0.9700
N23 C24 1.294(14)
C24 C25 1.448(15)
C24 H24 0.9300
C25 C30 1.403(14)
C25 C26 1.411(15)
C26 C27 1.367(17)
C26 H26 0.9300
C27 C28 1.392(16)
C27 H27 0.9300
C28 C29 1.366(16)
C28 H28 0.9300
C29 C30 1.413(15)
C29 H29 0.9300
C30 O31 1.330(12)
